data_7201091
loop_
_publ_author_name
'Yang, Li-Zi'
'Li, Yu'
'Jiang, Long'
'Feng, Xiao-Long'
'Lu, Tong-Bu'

_publ_section_title
;
 Size and temperature dependent encapsulation of tetrahedral anions by a
 protonated cryptand host
;
_journal_coden_ASTM CRECF4
_journal_issue 11
_journal_name_full CrystEngComm
_journal_page_first 2375
_journal_page_last 2380
_journal_paper_doi 10.1039/b904838c
_journal_volume 11
_journal_year 2009
_chemical_formula_sum 'C36 H110 N8 O48 P8'
_chemical_formula_weight 1671.08
_space_group_IT_number 14
_symmetry_cell_setting monoclinic
_symmetry_space_group_name_Hall '-P 2ybc'
_symmetry_space_group_name_H-M 'P 1 21/c 1'
_atom_sites_solution_hydrogens geom
_atom_sites_solution_primary direct
_atom_sites_solution_secondary difmap
_audit_creation_method SHELXL-97
_cell_angle_alpha 90.00
_cell_angle_beta 98.737(2)
_cell_angle_gamma 90.00
_cell_formula_units_Z 4
_cell_length_a 26.6840(7)
_cell_length_b 12.7451(5)
_cell_length_c 21.3537(5)
_cell_measurement_reflns_used 5233
_cell_measurement_temperature 173(2)
_cell_measurement_theta_max 26.86
_cell_measurement_theta_min 2.22
_cell_volume 7177.9(4)
_computing_cell_refinement 'Bruker SMART'
_computing_data_collection 'Bruker SMART'
_computing_data_reduction 'Bruker SAINT'
_computing_molecular_graphics 'Bruker SHELXTL'
_computing_publication_material 'Bruker SHELXTL'
_computing_structure_refinement 'SHELXL-97 (Sheldrick, 1997)'
_computing_structure_solution 'SHELXS-97 (Sheldrick, 1990)'
_diffrn_ambient_temperature 173(2)
_diffrn_measured_fraction_theta_full 0.986
_diffrn_measured_fraction_theta_max 0.986
_diffrn_measurement_device_type 'CCD area detector'
_diffrn_measurement_method 'phi and omega scans'
_diffrn_radiation_monochromator graphite
_diffrn_radiation_source 'fine-focus sealed tube'
_diffrn_radiation_type MoK\a
_diffrn_radiation_wavelength 0.71073
_diffrn_reflns_av_R_equivalents 0.0354
_diffrn_reflns_av_sigmaI/netI 0.0535
_diffrn_reflns_limit_h_max 29
_diffrn_reflns_limit_h_min -32
_diffrn_reflns_limit_k_max 13
_diffrn_reflns_limit_k_min -15
_diffrn_reflns_limit_l_max 26
_diffrn_reflns_limit_l_min -23
_diffrn_reflns_number 31815
_diffrn_reflns_theta_full 26.00
_diffrn_reflns_theta_max 26.00
_diffrn_reflns_theta_min 1.77
_diffrn_standards_interval_count 0
_diffrn_standards_interval_time 0
_diffrn_standards_number 0
_exptl_absorpt_coefficient_mu 0.305
_exptl_absorpt_correction_T_max 0.9059
_exptl_absorpt_correction_T_min 0.8698
_exptl_absorpt_correction_type multi-scan
_exptl_absorpt_process_details 'SADABS (Sheldrick, 1996)'
_exptl_crystal_colour colorless
_exptl_crystal_density_diffrn 1.546
_exptl_crystal_density_method 'not measured'
_exptl_crystal_description block
_exptl_crystal_F_000 3544
_exptl_crystal_size_max 0.47
_exptl_crystal_size_mid 0.46
_exptl_crystal_size_min 0.33
_refine_diff_density_max 1.246
_refine_diff_density_min -0.767
_refine_diff_density_rms 0.111
_refine_ls_extinction_method none
_refine_ls_goodness_of_fit_ref 1.056
_refine_ls_hydrogen_treatment mixed
_refine_ls_matrix_type full
_refine_ls_number_parameters 1244
_refine_ls_number_reflns 13903
_refine_ls_number_restraints 580
_refine_ls_restrained_S_all 1.091
_refine_ls_R_factor_all 0.1076
_refine_ls_R_factor_gt 0.0728
_refine_ls_shift/su_max 0.001
_refine_ls_shift/su_mean 0.000
_refine_ls_structure_factor_coef Fsqd
_refine_ls_weighting_details 'calc w=1/[\s^2^(Fo^2^)+(0.1358P)^2^+13.3655P] where P=(Fo^2^+2Fc^2^)/3'
_refine_ls_weighting_scheme calc
_refine_ls_wR_factor_gt 0.2017
_refine_ls_wR_factor_ref 0.2382
_reflns_number_gt 9358
_reflns_number_total 13903
_reflns_threshold_expression >2sigma(I)
_cod_data_source_file B904838C.txt
_cod_data_source_block 3
_cod_depositor_comments
;
The following automatic conversions were performed:
'_symmetry_cell_setting' value 'Monoclinic' changed to 'monoclinic'
according to '/home/saulius/struct/CIF-dictionaries/cif_core.dic'
dictionary named 'cif_core.dic' version 2.4.1 from 2010-06-29.

Automatic conversion script
Id: cif_fix_enum 1527 2010-12-29 10:47:43Z saulius 

 Updated bibliographic information.

 Antanas Vaitkus,
 2019-09-18
;
_cod_original_sg_symbol_H-M P2(1)/c
_cod_database_code 7201091

loop_
_symmetry_equiv_pos_as_xyz
'x, y, z'
'-x, y+1/2, -z+1/2'
'-x, -y, -z'
'x, -y-1/2, z-1/2'

loop_
_atom_site_label
_atom_site_type_symbol
_atom_site_fract_x
_atom_site_fract_y
_atom_site_fract_z
_atom_site_U_iso_or_equiv
_atom_site_adp_type
_atom_site_occupancy
_atom_site_symmetry_multiplicity
_atom_site_calc_flag
_atom_site_refinement_flags
_atom_site_disorder_assembly
_atom_site_disorder_group
C1 C 0.41948(18) -0.0484(4) 0.3689(2) 0.0312(10) Uani 1 1 d . . .
H1A H 0.4245 -0.0107 0.4100 0.037 Uiso 1 1 calc R . .
H1B H 0.4532 -0.0611 0.3565 0.037 Uiso 1 1 calc R . .
C2 C 0.3934(2) -0.1527(4) 0.3764(2) 0.0360(11) Uani 1 1 d . . .
H2A H 0.3573 -0.1409 0.3801 0.043 Uiso 1 1 calc R . .
H2B H 0.3951 -0.1975 0.3389 0.043 Uiso 1 1 calc R . .
C3 C 0.41151(19) 0.1257(4) 0.3197(2) 0.0319(10) Uani 1 1 d . . .
H3A H 0.3956 0.1650 0.2818 0.038 Uiso 1 1 calc R . .
H3B H 0.4482 0.1194 0.3177 0.038 Uiso 1 1 calc R . .
C4 C 0.4040(2) 0.1855(4) 0.3792(2) 0.0355(11) Uani 1 1 d . . .
H4A H 0.3716 0.1642 0.3927 0.043 Uiso 1 1 calc R . .
H4B H 0.4318 0.1688 0.4139 0.043 Uiso 1 1 calc R . .
C5 C 0.38357(19) -0.0307(4) 0.2558(2) 0.0328(11) Uani 1 1 d . . .
H5A H 0.3715 -0.1038 0.2584 0.039 Uiso 1 1 calc R . .
H5B H 0.4174 -0.0331 0.2421 0.039 Uiso 1 1 calc R . .
C6 C 0.34695(19) 0.0291(4) 0.2066(2) 0.0312(10) Uani 1 1 d . . .
H6A H 0.3152 0.0443 0.2235 0.037 Uiso 1 1 calc R . .
H6B H 0.3623 0.0965 0.1965 0.037 Uiso 1 1 calc R . .
C7 C 0.08901(17) -0.0463(4) 0.39683(19) 0.0246(9) Uani 1 1 d . . .
H7A H 0.1007 -0.0178 0.4397 0.029 Uiso 1 1 calc R . .
H7B H 0.0515 -0.0496 0.3912 0.029 Uiso 1 1 calc R . .
C8 C 0.10911(16) -0.1563(3) 0.3940(2) 0.0242(9) Uani 1 1 d . . .
H8A H 0.0941 -0.2005 0.4245 0.029 Uiso 1 1 calc R . .
H8B H 0.0979 -0.1851 0.3511 0.029 Uiso 1 1 calc R . .
C9 C 0.08714(17) 0.1383(3) 0.3632(2) 0.0243(9) Uani 1 1 d . . .
H9A H 0.0504 0.1357 0.3658 0.029 Uiso 1 1 calc R . .
H9B H 0.0916 0.1846 0.3272 0.029 Uiso 1 1 calc R . .
C10 C 0.11431(17) 0.1876(4) 0.4236(2) 0.0266(10) Uani 1 1 d . . .
H10A H 0.0953 0.2506 0.4337 0.032 Uiso 1 1 calc R . .
H10B H 0.1147 0.1372 0.4590 0.032 Uiso 1 1 calc R . .
C11 C 0.08005(17) -0.0027(4) 0.28305(19) 0.0250(9) Uani 1 1 d . . .
H11A H 0.0429 0.0078 0.2789 0.030 Uiso 1 1 calc R . .
H11B H 0.0863 -0.0784 0.2773 0.030 Uiso 1 1 calc R . .
C12 C 0.10033(18) 0.0589(4) 0.23120(19) 0.0264(10) Uani 1 1 d . . .
H12A H 0.0900 0.1334 0.2323 0.032 Uiso 1 1 calc R . .
H12B H 0.1378 0.0556 0.2373 0.032 Uiso 1 1 calc R . .
C13 C 0.3977(2) -0.3117(4) 0.4461(3) 0.0433(13) Uani 1 1 d . . .
H13A H 0.4043 -0.3607 0.4123 0.052 Uiso 1 1 calc R . .
H13B H 0.4144 -0.3401 0.4871 0.052 Uiso 1 1 calc R . .
C14 C 0.34207(18) -0.3048(4) 0.4466(2) 0.0328(11) Uani 1 1 d . . .
C15 C 0.3229(2) -0.2648(4) 0.4985(2) 0.0358(11) Uani 1 1 d . . .
H15 H 0.3454 -0.2463 0.5357 0.043 Uiso 1 1 calc R . .
C16 C 0.27145(19) -0.2518(4) 0.4967(2) 0.0316(10) Uani 1 1 d . . .
H16 H 0.2589 -0.2222 0.5321 0.038 Uiso 1 1 calc R . .
C17 C 0.23770(17) -0.2820(3) 0.4433(2) 0.0282(10) Uani 1 1 d . . .
C18 C 0.25635(19) -0.3246(4) 0.3923(2) 0.0329(11) Uani 1 1 d . . .
H18 H 0.2336 -0.3470 0.3562 0.039 Uiso 1 1 calc R . .
C19 C 0.30820(19) -0.3348(4) 0.3935(2) 0.0354(11) Uani 1 1 d . . .
H19 H 0.3208 -0.3626 0.3576 0.042 Uiso 1 1 calc R . .
C20 C 0.18129(18) -0.2663(4) 0.4403(2) 0.0303(10) Uani 1 1 d . . .
H20A H 0.1629 -0.3247 0.4163 0.036 Uiso 1 1 calc R . .
H20B H 0.1725 -0.2667 0.4837 0.036 Uiso 1 1 calc R . .
C21 C 0.3946(2) 0.3645(5) 0.4233(3) 0.0525(15) Uani 1 1 d . . .
H21A H 0.4201 0.3452 0.4601 0.063 Uiso 1 1 calc R . .
H21B H 0.3989 0.4399 0.4143 0.063 Uiso 1 1 calc R . .
C22 C 0.3431(2) 0.3471(4) 0.4392(3) 0.0397(12) Uani 1 1 d . . .
C23 C 0.3023(2) 0.4008(4) 0.4073(3) 0.0409(12) Uani 1 1 d . . .
H23 H 0.3077 0.4509 0.3760 0.049 Uiso 1 1 calc R . .
C24 C 0.2534(2) 0.3833(4) 0.4198(2) 0.0347(11) Uani 1 1 d . . .
H24 H 0.2259 0.4231 0.3984 0.042 Uiso 1 1 calc R . .
C25 C 0.24473(19) 0.3073(4) 0.4638(2) 0.0294(10) Uani 1 1 d . . .
C26 C 0.2859(2) 0.2532(4) 0.4968(2) 0.0335(11) Uani 1 1 d . . .
H26 H 0.2804 0.2023 0.5276 0.040 Uiso 1 1 calc R . .
C27 C 0.3345(2) 0.2731(4) 0.4853(2) 0.0407(12) Uani 1 1 d . . .
H27 H 0.3623 0.2366 0.5086 0.049 Uiso 1 1 calc R . .
C28 C 0.19235(19) 0.2823(4) 0.4739(2) 0.0314(11) Uani 1 1 d . . .
H28A H 0.1731 0.3479 0.4774 0.038 Uiso 1 1 calc R . .
H28B H 0.1930 0.2422 0.5137 0.038 Uiso 1 1 calc R . .
C29 C 0.3059(2) 0.0215(5) 0.0940(2) 0.0400(12) Uani 1 1 d . . .
H29A H 0.3212 0.0915 0.0903 0.048 Uiso 1 1 calc R . .
H29B H 0.3080 -0.0174 0.0543 0.048 Uiso 1 1 calc R . .
C30 C 0.25119(18) 0.0350(4) 0.1010(2) 0.0313(10) Uani 1 1 d . . .
C31 C 0.2175(2) -0.0456(4) 0.0838(2) 0.0400(12) Uani 1 1 d . . .
H31 H 0.2294 -0.1095 0.0687 0.048 Uiso 1 1 calc R . .
C32 C 0.16673(19) -0.0351(4) 0.0880(2) 0.0356(11) Uani 1 1 d . . .
H32 H 0.1442 -0.0919 0.0761 0.043 Uiso 1 1 calc R . .
C33 C 0.14839(17) 0.0575(4) 0.10951(19) 0.0267(10) Uani 1 1 d . . .
C34 C 0.18241(19) 0.1389(4) 0.1279(2) 0.0316(11) Uani 1 1 d . . .
H34 H 0.1705 0.2026 0.1433 0.038 Uiso 1 1 calc R . .
C35 C 0.23309(18) 0.1277(4) 0.1238(2) 0.0311(10) Uani 1 1 d . . .
H35 H 0.2559 0.1836 0.1367 0.037 Uiso 1 1 calc R . .
C36 C 0.09299(18) 0.0684(4) 0.1130(2) 0.0300(10) Uani 1 1 d . . .
H36A H 0.0730 0.0401 0.0738 0.036 Uiso 1 1 calc R . .
H36B H 0.0845 0.1437 0.1161 0.036 Uiso 1 1 calc R . .
N1 N 0.38838(14) 0.0183(3) 0.31957(17) 0.0256(8) Uani 1 1 d . . .
H1C H 0.3561 0.0251 0.3304 0.031 Uiso 1 1 calc R . .
N2 N 0.41973(15) -0.2058(3) 0.4349(2) 0.0370(10) Uani 1 1 d . . .
H2C H 0.4177 -0.1636 0.4694 0.044 Uiso 1 1 calc R . .
H2D H 0.4535 -0.2138 0.4315 0.044 Uiso 1 1 calc R . .
N3 N 0.40325(17) 0.3000(3) 0.3663(2) 0.0390(10) Uani 1 1 d . . .
H3C H 0.3780 0.3145 0.3331 0.047 Uiso 1 1 calc R . .
H3D H 0.4336 0.3193 0.3543 0.047 Uiso 1 1 calc R . .
N4 N 0.33583(15) -0.0362(3) 0.14853(18) 0.0324(9) Uani 1 1 d . . .
H4C H 0.3180 -0.0947 0.1574 0.039 Uiso 1 1 calc R . .
H4D H 0.3659 -0.0585 0.1369 0.039 Uiso 1 1 calc R . .
N5 N 0.10420(13) 0.0297(3) 0.34870(15) 0.0208(7) Uani 1 1 d . . .
H5C H 0.1393 0.0291 0.3510 0.025 Uiso 1 1 calc R . .
N6 N 0.16526(14) -0.1637(3) 0.40849(17) 0.0245(8) Uani 1 1 d . . .
H6C H 0.1775 -0.1091 0.4346 0.029 Uiso 1 1 calc R . .
H6D H 0.1788 -0.1580 0.3715 0.029 Uiso 1 1 calc R . .
N7 N 0.16719(14) 0.2182(3) 0.41853(16) 0.0253(8) Uani 1 1 d . . .
H7C H 0.1672 0.2563 0.3819 0.030 Uiso 1 1 calc R . .
H7D H 0.1860 0.1585 0.4154 0.030 Uiso 1 1 calc R . .
N8 N 0.07885(14) 0.0109(3) 0.16950(16) 0.0269(8) Uani 1 1 d . . .
H8C H 0.0441 0.0093 0.1663 0.032 Uiso 1 1 calc R . .
H8D H 0.0900 -0.0573 0.1687 0.032 Uiso 1 1 calc R . .
P1 P 0.24696(4) 0.05950(9) 0.32356(5) 0.0208(3) Uani 1 1 d . . .
O1 O 0.20570(11) 0.0451(2) 0.36377(13) 0.0231(6) Uani 1 1 d . . .
O2 O 0.23572(14) -0.0079(3) 0.26240(15) 0.0362(8) Uani 1 1 d . . .
H2 H 0.2240 -0.0664 0.2712 0.054 Uiso 1 1 calc R . .
O3 O 0.29945(12) 0.0382(3) 0.35767(15) 0.0322(7) Uani 1 1 d . . .
O4 O 0.24714(13) 0.1746(3) 0.29772(17) 0.0352(8) Uani 1 1 d . . .
H4 H 0.2178 0.1998 0.2946 0.053 Uiso 1 1 calc R . .
P2 P 0.16188(4) 0.74738(9) 0.23947(5) 0.0257(3) Uani 1 1 d . . .
O5 O 0.18312(12) 0.8335(2) 0.28349(14) 0.0299(7) Uani 1 1 d . . .
O6 O 0.13130(14) 0.6724(3) 0.27748(18) 0.0412(9) Uani 1 1 d . . .
H6 H 0.1434 0.6115 0.2774 0.062 Uiso 1 1 calc R . .
O7 O 0.19994(15) 0.6883(3) 0.20867(17) 0.0507(11) Uani 1 1 d . . .
O8 O 0.12142(13) 0.8000(3) 0.18840(16) 0.0361(8) Uani 1 1 d . . .
H8 H 0.1024 0.7535 0.1697 0.054 Uiso 1 1 calc R . .
P3 P 0.18316(4) 0.51179(9) 0.06759(5) 0.0241(3) Uani 1 1 d . . .
O9 O 0.19812(12) 0.5062(3) 0.00098(13) 0.0289(7) Uani 1 1 d . . .
H9 H 0.2298 0.5033 0.0039 0.043 Uiso 1 1 calc R . .
O10 O 0.20778(14) 0.4258(3) 0.10950(16) 0.0431(9) Uani 1 1 d . . .
O11 O 0.12556(13) 0.5055(3) 0.06144(16) 0.0343(8) Uani 1 1 d . . .
O12 O 0.20084(15) 0.6226(3) 0.09304(16) 0.0419(9) Uani 1 1 d . . .
H12 H 0.2000 0.6255 0.1322 0.063 Uiso 1 1 calc R . .
P8 P 0.0380(2) 0.7155(5) 0.0621(3) 0.0239(14) Uani 0.683(6) 1 d PD A 1
O29 O 0.04816(18) 0.6978(4) 0.1330(2) 0.0311(12) Uani 0.683(6) 1 d PD A 1
O30 O 0.08232(18) 0.6706(4) 0.0303(2) 0.0340(13) Uani 0.683(6) 1 d PD A 1
O31 O 0.03368(19) 0.8297(4) 0.0429(2) 0.0372(14) Uani 0.683(6) 1 d PD A 1
O32 O -0.01060(19) 0.6546(5) 0.0381(2) 0.0343(13) Uani 0.683(6) 1 d PD A 1
P8' P 0.0419(5) 0.7220(10) 0.0567(6) 0.022(3) Uani 0.317(6) 1 d PD A 2
O29' O 0.0734(4) 0.7968(10) 0.0226(5) 0.056(4) Uani 0.317(6) 1 d PD A 2
O30' O 0.0769(3) 0.6626(7) 0.1064(4) 0.023(2) Uani 0.317(6) 1 d PD A 2
O31' O 0.0021(5) 0.7807(11) 0.0858(5) 0.065(5) Uani 0.317(6) 1 d PD A 2
O32' O 0.0155(6) 0.6422(10) 0.0081(7) 0.092(8) Uani 0.317(6) 1 d PD A 2
P5 P 0.0618(3) 0.9922(7) 0.9103(4) 0.0285(12) Uani 0.68(3) 1 d P B 1
O17 O 0.0725(5) 0.8852(5) 0.9444(7) 0.058(4) Uani 0.68(3) 1 d P B 1
O18 O 0.0447(5) 1.0653(9) 0.9600(5) 0.041(3) Uani 0.68(3) 1 d P B 1
O19 O 0.1135(3) 1.0347(10) 0.8974(4) 0.034(2) Uani 0.68(3) 1 d P B 1
O20 O 0.0247(4) 0.9829(12) 0.8508(6) 0.061(3) Uani 0.68(3) 1 d P B 1
P5' P 0.0577(8) 0.9946(14) 0.8981(8) 0.024(2) Uani 0.32(3) 1 d PU B 2
O17' O 0.0459(9) 0.8885(10) 0.9254(6) 0.032(3) Uani 0.32(3) 1 d PU B 2
O18' O 0.0522(8) 1.0846(17) 0.9481(10) 0.024(3) Uani 0.32(3) 1 d PU B 2
O19' O 0.1155(7) 0.9949(16) 0.8947(9) 0.029(3) Uani 0.32(3) 1 d PU B 2
O20' O 0.0267(8) 1.0171(13) 0.8363(8) 0.023(3) Uani 0.32(3) 1 d PU B 2
P7 P 0.15896(19) 0.3782(6) 0.2586(3) 0.0203(9) Uani 0.696(7) 1 d PU C 1
O25 O 0.1628(4) 0.2765(9) 0.2955(7) 0.024(2) Uani 0.696(7) 1 d PU C 1
O27 O 0.1114(2) 0.3647(4) 0.2047(2) 0.0375(15) Uani 0.696(7) 1 d PU C 1
O28 O 0.20532(18) 0.3843(4) 0.2229(2) 0.0326(13) Uani 0.696(7) 1 d PU C 1
O26 O 0.1532(2) 0.4752(4) 0.2959(2) 0.0280(12) Uani 0.696(7) 1 d PU C 1
P7' P 0.1569(7) 0.3957(16) 0.2550(8) 0.049(5) Uani 0.304(7) 1 d P C 2
O25' O 0.1731(10) 0.300(2) 0.2995(16) 0.023(5) Uani 0.304(7) 1 d P C 2
O28' O 0.2090(5) 0.4654(9) 0.2656(5) 0.041(3) Uani 0.304(7) 1 d P C 2
O27' O 0.1454(5) 0.3727(8) 0.1852(5) 0.032(3) Uani 0.304(7) 1 d P C 2
O26' O 0.1181(7) 0.4662(11) 0.2779(6) 0.045(4) Uani 0.304(7) 1 d P C 2
P4 P 0.45979(13) 0.8217(3) 0.14331(19) 0.0372(7) Uani 0.50 1 d PDU D 1
O13 O 0.4440(4) 0.7790(8) 0.2016(4) 0.079(2) Uani 0.50 1 d PDU D 1
O14 O 0.4223(2) 0.8999(5) 0.1069(3) 0.0314(13) Uani 0.50 1 d PDU D 1
O15 O 0.5097(3) 0.8927(7) 0.1622(4) 0.060(2) Uani 0.50 1 d PDU D 1
O16 O 0.4776(3) 0.7373(6) 0.1012(4) 0.0452(18) Uani 0.50 1 d PDU D 1
O14W O 0.3465(10) 0.604(2) 0.1927(14) 0.121(9) Uiso 0.30 1 d P E 1
O14A O 0.3417(10) 0.593(2) 0.2490(13) 0.076(7) Uiso 0.20 1 d P F 1
P4' P 0.3912(7) 0.5960(15) 0.2367(9) 0.071(4) Uani 0.10 1 d PDU G 2
O13' O 0.3850(17) 0.704(3) 0.2552(18) 0.068(5) Uani 0.10 1 d PDU G 2
O14' O 0.3745(15) 0.522(3) 0.2810(17) 0.062(5) Uani 0.10 1 d PDU G 2
O15' O 0.3589(17) 0.583(3) 0.1739(18) 0.075(5) Uani 0.10 1 d PDU G 2
O16' O 0.4436(15) 0.574(4) 0.230(2) 0.070(5) Uani 0.10 1 d PDU G 2
O13A O 0.5038(5) 0.8399(11) 0.1841(6) 0.107(4) Uiso 0.60 1 d P H 2
O13W O 0.4759(6) 0.7604(12) 0.0755(7) 0.068(4) Uiso 0.40 1 d P I 2
O16W O 0.4626(2) 0.8430(5) 0.1244(3) 0.0312(17) Uiso 0.80 1 d P J 2
P6 P 0.46854(13) 0.1473(4) 0.1030(2) 0.0443(8) Uani 0.45 1 d PDU K 1
O21 O 0.4792(4) 0.2423(8) 0.0625(5) 0.048(2) Uani 0.45 1 d PDU K 1
O22 O 0.4263(4) 0.1732(9) 0.1439(5) 0.0626(19) Uani 0.45 1 d PDU K 1
O23 O 0.4478(5) 0.0599(8) 0.0562(5) 0.076(2) Uani 0.45 1 d PDU K 1
O24 O 0.5149(4) 0.1138(10) 0.1481(6) 0.078(2) Uani 0.45 1 d PDU K 1
P6' P 0.4716(3) 0.2141(7) 0.1517(4) 0.0272(13) Uani 0.15 1 d PDU L 2
O21' O 0.4802(9) 0.218(2) 0.0823(9) 0.038(3) Uani 0.15 1 d PDU L 2
O22' O 0.4181(6) 0.2433(15) 0.1572(9) 0.034(3) Uani 0.15 1 d PDU L 2
O23' O 0.4825(8) 0.1022(14) 0.1755(10) 0.042(3) Uani 0.15 1 d PDU L 2
O24' O 0.5087(7) 0.2880(14) 0.1913(9) 0.037(3) Uani 0.15 1 d PDU L 2
P9 P 0.4208(3) 0.4963(6) 0.0705(3) 0.0277(18) Uani 0.55 1 d PD M -1
O33 O 0.4250(3) 0.6041(5) 0.0428(3) 0.0491(18) Uani 0.55 1 d PD M -1
O34 O 0.4421(4) 0.4188(8) 0.0247(5) 0.030(3) Uani 0.55 1 d PD M -1
O35 O 0.4543(3) 0.4875(8) 0.1349(3) 0.085(4) Uani 0.55 1 d PD M -1
O36 O 0.3669(2) 0.4652(7) 0.0755(3) 0.055(2) Uani 0.55 1 d PD M -1
P9' P 0.4249(6) 0.4890(11) 0.0665(7) 0.028(4) Uani 0.25 1 d PDU N -2
O33' O 0.3881(4) 0.5615(8) 0.0213(5) 0.022(2) Uani 0.25 1 d PDU N -2
O34' O 0.4476(9) 0.4024(16) 0.0270(10) 0.036(9) Uani 0.25 1 d PDU N -2
O35' O 0.4688(5) 0.5592(11) 0.1013(7) 0.047(4) Uani 0.25 1 d PDU N -2
O36' O 0.3962(5) 0.4359(11) 0.1167(6) 0.039(3) Uani 0.25 1 d PDU N -2
O1W O 0.29382(14) 0.5021(3) 0.98338(16) 0.0390(8) Uani 1 1 d . . .
O2W O 0.32666(15) 0.2924(4) 0.26535(19) 0.0554(11) Uani 1 1 d . . .
O3W O 0.00611(18) 0.3081(4) 0.2834(2) 0.0659(13) Uani 1 1 d . . .
O4W O 0.9384(3) 0.6682(5) 0.9317(3) 0.0513(15) Uani 0.75 1 d P . .
O4A O 0.9628(6) 0.6334(15) 0.9152(7) 0.105(6) Uani 0.45 1 d P . .
O5W O 0.00839(19) 0.2475(4) 0.1607(3) 0.0803(17) Uani 1 1 d . . .
O6W O 0.29470(17) 0.7845(4) 0.1888(3) 0.0780(16) Uani 1 1 d . . .
O7W O 0.3089(3) 0.1412(8) 0.6442(4) 0.057(2) Uani 0.60 1 d P . .
O7A O 0.3036(5) 0.0742(12) 0.6658(6) 0.063(3) Uani 0.40 1 d P . .
O8W O 0.04250(17) 0.5178(4) 0.2034(2) 0.0637(12) Uani 1 1 d . . .
O9W O 0.2737(3) 0.5435(5) 0.2577(3) 0.102(2) Uani 1 1 d . . .
O10W O 0.4546(18) 0.173(4) 0.175(2) 0.091(12) Uiso 0.15 1 d P . .
O10A O 0.4426(7) 0.3103(18) 0.2178(9) 0.129(6) Uiso 0.45 1 d P . .
O11W O 0.4884(9) 0.5172(18) 0.2466(11) 0.125(7) Uiso 0.35 1 d P . .
O11A O 0.4455(9) 0.6005(19) 0.2356(12) 0.113(8) Uiso 0.35 1 d P . .
O12W O 0.4199(10) 0.701(2) 0.2550(12) 0.117(8) Uiso 0.30 1 d P . .
O12A O 0.4164(8) 0.7669(17) 0.1709(10) 0.124(7) Uiso 0.40 1 d P . .
O12B O 0.4357(9) 0.382(2) 0.2179(11) 0.142(8) Uiso 0.40 1 d P . .
O15W O 0.4670(4) 0.1800(7) 0.1259(5) 0.069(3) Uiso 0.70 1 d P . .
O15A O 0.4868(5) 0.2573(10) 0.0890(6) 0.086(4) Uiso 0.60 1 d P . .
O17W O 0.4315(10) 0.099(2) 0.0724(12) 0.144(9) Uiso 0.40 1 d P . .
O17A O 0.5195(9) 0.0690(18) 0.1196(11) 0.131(7) Uiso 0.40 1 d P . .

loop_
_atom_site_aniso_label
_atom_site_aniso_U_11
_atom_site_aniso_U_22
_atom_site_aniso_U_33
_atom_site_aniso_U_23
_atom_site_aniso_U_13
_atom_site_aniso_U_12
C1 0.024(2) 0.028(2) 0.040(3) 0.003(2) 0.0015(19) 0.0022(19)
C2 0.034(3) 0.028(2) 0.044(3) 0.007(2) -0.001(2) 0.000(2)
C3 0.035(3) 0.025(2) 0.037(2) -0.0013(19) 0.008(2) -0.004(2)
C4 0.042(3) 0.027(2) 0.036(3) -0.002(2) 0.003(2) -0.004(2)
C5 0.034(3) 0.030(2) 0.034(2) -0.002(2) 0.005(2) 0.003(2)
C6 0.031(3) 0.034(3) 0.030(2) 0.001(2) 0.0073(19) 0.001(2)
C7 0.022(2) 0.030(2) 0.022(2) 0.0023(17) 0.0068(17) -0.0009(18)
C8 0.022(2) 0.027(2) 0.024(2) 0.0003(17) 0.0056(16) -0.0030(18)
C9 0.023(2) 0.024(2) 0.027(2) 0.0003(17) 0.0061(17) 0.0060(18)
C10 0.030(2) 0.030(2) 0.022(2) -0.0032(18) 0.0090(18) 0.0051(19)
C11 0.021(2) 0.033(2) 0.020(2) -0.0015(18) 0.0013(16) -0.0008(18)
C12 0.028(2) 0.031(2) 0.019(2) -0.0002(17) -0.0007(17) -0.0031(19)
C13 0.036(3) 0.029(3) 0.065(3) 0.015(2) 0.008(3) 0.007(2)
C14 0.028(3) 0.024(2) 0.047(3) 0.010(2) 0.007(2) 0.0024(19)
C15 0.038(3) 0.027(2) 0.039(3) 0.005(2) -0.002(2) -0.001(2)
C16 0.035(3) 0.028(2) 0.033(2) 0.0035(19) 0.009(2) 0.002(2)
C17 0.029(2) 0.017(2) 0.040(2) 0.0108(18) 0.0066(19) -0.0009(18)
C18 0.033(3) 0.027(2) 0.038(3) -0.002(2) 0.004(2) -0.003(2)
C19 0.038(3) 0.026(2) 0.045(3) 0.002(2) 0.014(2) 0.006(2)
C20 0.030(3) 0.022(2) 0.039(3) 0.0096(19) 0.006(2) -0.0035(19)
C21 0.046(3) 0.039(3) 0.071(4) -0.022(3) 0.006(3) -0.009(3)
C22 0.040(3) 0.029(3) 0.050(3) -0.016(2) 0.005(2) -0.007(2)
C23 0.051(3) 0.019(2) 0.052(3) -0.002(2) 0.006(3) -0.005(2)
C24 0.039(3) 0.025(2) 0.038(3) 0.002(2) 0.000(2) 0.004(2)
C25 0.038(3) 0.025(2) 0.025(2) -0.0096(18) 0.0035(19) -0.003(2)
C26 0.047(3) 0.026(2) 0.026(2) -0.0005(19) 0.001(2) 0.004(2)
C27 0.043(3) 0.036(3) 0.040(3) -0.008(2) -0.004(2) 0.007(2)
C28 0.043(3) 0.028(2) 0.023(2) -0.0102(18) 0.0051(19) -0.001(2)
C29 0.035(3) 0.059(3) 0.027(2) 0.004(2) 0.009(2) 0.002(3)
C30 0.030(3) 0.046(3) 0.019(2) 0.0031(19) 0.0076(18) 0.001(2)
C31 0.038(3) 0.043(3) 0.040(3) -0.011(2) 0.008(2) 0.005(2)
C32 0.034(3) 0.041(3) 0.032(2) -0.012(2) 0.005(2) -0.004(2)
C33 0.029(2) 0.035(3) 0.0153(19) 0.0020(18) 0.0028(17) 0.002(2)
C34 0.044(3) 0.027(2) 0.024(2) 0.0025(18) 0.0049(19) 0.004(2)
C35 0.035(3) 0.033(3) 0.026(2) 0.0047(19) 0.0041(19) -0.006(2)
C36 0.030(3) 0.039(3) 0.020(2) 0.0051(19) 0.0014(18) 0.010(2)
N1 0.0231(19) 0.0232(19) 0.0313(19) -0.0003(15) 0.0064(15) 0.0019(15)
N2 0.022(2) 0.034(2) 0.052(3) 0.0126(19) -0.0019(18) 0.0036(17)
N3 0.035(2) 0.031(2) 0.052(3) -0.0064(19) 0.0092(19) -0.0085(19)
N4 0.028(2) 0.042(2) 0.029(2) -0.0016(17) 0.0098(16) 0.0005(18)
N5 0.0184(18) 0.0249(18) 0.0199(16) -0.0008(14) 0.0056(13) 0.0021(14)
N6 0.027(2) 0.0209(18) 0.0262(18) 0.0036(15) 0.0073(15) -0.0036(15)
N7 0.029(2) 0.0262(19) 0.0201(17) -0.0036(14) 0.0036(15) 0.0024(16)
N8 0.026(2) 0.033(2) 0.0208(17) 0.0012(15) -0.0006(15) 0.0037(16)
P1 0.0184(6) 0.0228(6) 0.0218(5) -0.0010(4) 0.0053(4) -0.0003(4)
O1 0.0191(15) 0.0280(16) 0.0233(14) -0.0017(12) 0.0065(11) 0.0002(12)
O2 0.044(2) 0.040(2) 0.0277(17) -0.0058(14) 0.0157(15) -0.0157(17)
O3 0.0198(16) 0.045(2) 0.0332(17) 0.0041(15) 0.0070(13) 0.0059(14)
O4 0.0305(18) 0.0272(17) 0.051(2) 0.0108(15) 0.0167(16) 0.0031(14)
P2 0.0283(6) 0.0276(6) 0.0212(5) -0.0057(4) 0.0036(4) 0.0001(5)
O5 0.0379(19) 0.0298(17) 0.0230(15) -0.0050(13) 0.0081(13) -0.0089(14)
O6 0.047(2) 0.0242(18) 0.053(2) 0.0028(16) 0.0108(17) -0.0065(16)
O7 0.040(2) 0.074(3) 0.0355(19) -0.0234(19) -0.0022(16) 0.019(2)
O8 0.039(2) 0.0308(18) 0.0354(18) -0.0013(14) -0.0054(15) -0.0028(15)
P3 0.0235(6) 0.0306(6) 0.0188(5) 0.0002(4) 0.0047(4) 0.0031(5)
O9 0.0282(17) 0.0387(19) 0.0199(15) -0.0001(13) 0.0041(12) 0.0060(15)
O10 0.041(2) 0.059(2) 0.0307(18) 0.0186(17) 0.0085(15) 0.0091(18)
O11 0.0272(18) 0.0335(19) 0.0436(19) 0.0004(15) 0.0103(15) -0.0004(14)
O12 0.051(2) 0.049(2) 0.0280(17) -0.0116(16) 0.0138(16) -0.0192(18)
P8 0.021(2) 0.026(2) 0.026(2) -0.0002(14) 0.0089(14) 0.0056(15)
O29 0.034(3) 0.038(3) 0.023(2) -0.001(2) 0.005(2) 0.000(2)
O30 0.033(3) 0.038(3) 0.036(3) 0.006(2) 0.021(2) 0.011(2)
O31 0.035(3) 0.036(3) 0.044(3) 0.002(2) 0.015(2) 0.006(2)
O32 0.025(3) 0.051(4) 0.029(3) -0.004(2) 0.009(2) -0.007(2)
P8' 0.013(4) 0.036(6) 0.016(4) -0.004(3) -0.001(3) -0.004(3)
O29' 0.025(6) 0.092(11) 0.055(7) 0.047(7) 0.019(5) 0.005(6)
O30' 0.023(5) 0.024(5) 0.022(5) -0.001(4) -0.001(4) 0.002(4)
O31' 0.070(9) 0.092(11) 0.040(7) 0.037(7) 0.034(6) 0.057(8)
O32' 0.109(16) 0.035(8) 0.106(15) -0.026(9) -0.070(13) 0.008(9)
P5 0.0199(18) 0.039(2) 0.026(2) -0.0059(17) 0.0033(16) 0.0003(13)
O17 0.049(7) 0.030(3) 0.106(7) 0.005(4) 0.048(6) 0.013(3)
O18 0.057(6) 0.035(5) 0.032(4) 0.006(3) 0.011(3) 0.020(4)
O19 0.032(3) 0.040(5) 0.031(3) -0.006(3) 0.006(2) -0.012(4)
O20 0.032(4) 0.083(9) 0.062(7) -0.028(5) -0.013(4) 0.001(5)
P5' 0.027(3) 0.019(3) 0.026(4) -0.001(3) 0.004(3) 0.004(2)
O17' 0.036(6) 0.025(4) 0.033(5) 0.002(3) -0.001(4) -0.004(4)
O18' 0.023(5) 0.022(4) 0.024(5) -0.003(4) 0.000(4) 0.000(4)
O19' 0.027(4) 0.029(5) 0.031(5) 0.000(4) 0.005(3) 0.004(4)
O20' 0.024(4) 0.023(5) 0.023(4) 0.000(3) 0.007(3) 0.000(4)
P7 0.0191(15) 0.0262(17) 0.0151(16) 0.0012(13) 0.0008(10) 0.0027(14)
O25 0.024(4) 0.021(4) 0.026(3) -0.001(3) 0.003(3) -0.005(3)
O27 0.038(3) 0.042(3) 0.030(2) -0.005(2) -0.005(2) -0.001(2)
O28 0.030(2) 0.039(3) 0.029(2) 0.0045(19) 0.0083(18) -0.002(2)
O26 0.033(3) 0.024(2) 0.027(2) 0.0013(18) 0.004(2) 0.004(2)
P7' 0.066(7) 0.057(9) 0.027(4) 0.021(4) 0.022(4) 0.036(5)
O25' 0.022(10) 0.021(10) 0.026(8) -0.003(8) 0.002(7) -0.014(7)
O28' 0.054(8) 0.026(6) 0.039(6) 0.001(5) -0.008(5) -0.004(5)
O27' 0.042(8) 0.032(6) 0.022(5) 0.003(4) 0.008(5) 0.001(5)
O26' 0.060(11) 0.048(8) 0.032(6) 0.007(6) 0.018(7) 0.023(7)
P4 0.0294(15) 0.0395(17) 0.0416(17) -0.0118(15) 0.0023(13) 0.0130(12)
O13 0.092(4) 0.086(4) 0.063(3) 0.001(3) 0.020(3) 0.015(3)
O14 0.014(2) 0.042(3) 0.039(3) -0.013(2) 0.007(2) 0.014(2)
O15 0.042(3) 0.061(4) 0.072(4) -0.018(3) -0.011(3) 0.004(3)
O16 0.044(4) 0.036(3) 0.057(4) -0.010(3) 0.015(3) 0.012(3)
P4' 0.072(5) 0.071(5) 0.072(5) -0.006(3) 0.011(3) 0.002(4)
O13' 0.068(7) 0.067(6) 0.070(7) 0.000(4) 0.013(5) -0.001(4)
O14' 0.059(7) 0.061(6) 0.066(6) -0.008(4) 0.009(4) 0.003(5)
O15' 0.076(7) 0.076(7) 0.073(6) -0.001(4) 0.008(4) -0.001(5)
O16' 0.070(6) 0.072(7) 0.068(7) 0.001(5) 0.013(4) 0.001(4)
P6 0.0291(15) 0.0577(19) 0.0475(17) 0.0180(17) 0.0104(13) 0.0007(14)
O21 0.040(4) 0.057(3) 0.048(4) 0.008(3) 0.011(3) -0.001(3)
O22 0.047(3) 0.084(4) 0.061(3) 0.007(3) 0.022(3) -0.015(3)
O23 0.090(5) 0.069(4) 0.070(4) 0.008(3) 0.017(3) -0.002(4)
O24 0.068(3) 0.085(4) 0.078(4) 0.019(3) -0.003(3) 0.013(3)
P6' 0.026(2) 0.029(2) 0.029(2) 0.004(2) 0.012(2) 0.000(2)
O21' 0.034(4) 0.048(4) 0.034(3) 0.004(3) 0.013(3) 0.001(4)
O22' 0.030(3) 0.036(5) 0.038(5) 0.007(4) 0.016(3) 0.000(3)
O23' 0.040(4) 0.039(3) 0.046(4) 0.011(3) 0.007(4) 0.003(3)
O24' 0.036(4) 0.039(4) 0.036(5) 0.005(4) 0.004(4) -0.002(4)
P9 0.018(2) 0.034(3) 0.027(2) -0.0089(17) -0.0054(16) 0.0119(17)
O33 0.053(5) 0.039(4) 0.053(4) -0.003(3) -0.003(3) 0.007(3)
O34 0.041(5) 0.023(4) 0.027(5) -0.001(3) 0.008(3) 0.014(4)
O35 0.060(6) 0.157(10) 0.027(4) -0.039(5) -0.025(4) 0.041(6)
O36 0.036(4) 0.088(6) 0.043(4) 0.020(4) 0.015(3) 0.005(4)
P9' 0.016(5) 0.033(6) 0.033(6) 0.001(4) -0.001(3) -0.002(4)
O33' 0.011(4) 0.019(4) 0.030(4) 0.008(4) -0.011(3) -0.003(4)
O34' 0.035(10) 0.040(10) 0.034(10) -0.005(5) 0.006(5) 0.001(5)
O35' 0.040(5) 0.039(5) 0.055(5) -0.006(4) -0.016(4) 0.000(4)
O36' 0.034(5) 0.047(5) 0.036(5) 0.013(4) 0.009(4) 0.008(4)
O1W 0.036(2) 0.045(2) 0.0343(18) -0.0058(15) 0.0012(15) 0.0009(16)
O2W 0.038(2) 0.074(3) 0.053(2) 0.022(2) 0.0022(18) -0.006(2)
O3W 0.067(3) 0.089(4) 0.043(2) 0.020(2) 0.014(2) -0.002(3)
O4W 0.057(4) 0.048(3) 0.043(3) 0.000(3) -0.013(3) -0.006(3)
O4A 0.066(9) 0.161(16) 0.085(10) -0.056(10) -0.001(7) 0.000(9)
O5W 0.060(3) 0.097(4) 0.087(4) -0.048(3) 0.021(3) -0.033(3)
O6W 0.044(3) 0.042(3) 0.151(5) 0.003(3) 0.026(3) -0.005(2)
O7W 0.054(5) 0.077(6) 0.041(4) -0.009(4) 0.005(3) 0.007(4)
O7A 0.061(8) 0.073(9) 0.052(7) -0.018(6) -0.005(6) -0.005(7)
O8W 0.046(3) 0.063(3) 0.088(3) 0.003(2) 0.029(2) -0.003(2)
O9W 0.112(5) 0.091(4) 0.094(4) -0.003(4) -0.009(4) 0.006(4)

loop_
_atom_type_symbol
_atom_type_description
_atom_type_scat_dispersion_real
_atom_type_scat_dispersion_imag
_atom_type_scat_source
C C 0.0033 0.0016 'International Tables Vol C Tables 4.2.6.8 and 6.1.1.4'
H H 0.0000 0.0000 'International Tables Vol C Tables 4.2.6.8 and 6.1.1.4'
N N 0.0061 0.0033 'International Tables Vol C Tables 4.2.6.8 and 6.1.1.4'
O O 0.0106 0.0060 'International Tables Vol C Tables 4.2.6.8 and 6.1.1.4'
P P 0.1023 0.0942 'International Tables Vol C Tables 4.2.6.8 and 6.1.1.4'

loop_
_geom_angle_atom_site_label_1
_geom_angle_atom_site_label_2
_geom_angle_atom_site_label_3
_geom_angle
_geom_angle_site_symmetry_1
_geom_angle_site_symmetry_3
_geom_angle_publ_flag
N1 C1 C2 110.9(4) . . ?
N1 C1 H1A 109.5 . . ?
C2 C1 H1A 109.5 . . ?
N1 C1 H1B 109.5 . . ?
C2 C1 H1B 109.5 . . ?
H1A C1 H1B 108.1 . . ?
N2 C2 C1 108.6(4) . . ?
N2 C2 H2A 110.0 . . ?
C1 C2 H2A 110.0 . . ?
N2 C2 H2B 110.0 . . ?
C1 C2 H2B 110.0 . . ?
H2A C2 H2B 108.3 . . ?
N1 C3 C4 110.6(4) . . ?
N1 C3 H3A 109.5 . . ?
C4 C3 H3A 109.5 . . ?
N1 C3 H3B 109.5 . . ?
C4 C3 H3B 109.5 . . ?
H3A C3 H3B 108.1 . . ?
N3 C4 C3 109.7(4) . . ?
N3 C4 H4A 109.7 . . ?
C3 C4 H4A 109.7 . . ?
N3 C4 H4B 109.7 . . ?
C3 C4 H4B 109.7 . . ?
H4A C4 H4B 108.2 . . ?
N1 C5 C6 112.2(4) . . ?
N1 C5 H5A 109.2 . . ?
C6 C5 H5A 109.2 . . ?
N1 C5 H5B 109.2 . . ?
C6 C5 H5B 109.2 . . ?
H5A C5 H5B 107.9 . . ?
N4 C6 C5 108.7(4) . . ?
N4 C6 H6A 109.9 . . ?
C5 C6 H6A 109.9 . . ?
N4 C6 H6B 109.9 . . ?
C5 C6 H6B 109.9 . . ?
H6A C6 H6B 108.3 . . ?
C8 C7 N5 115.8(3) . . ?
C8 C7 H7A 108.3 . . ?
N5 C7 H7A 108.3 . . ?
C8 C7 H7B 108.3 . . ?
N5 C7 H7B 108.3 . . ?
H7A C7 H7B 107.4 . . ?
N6 C8 C7 113.9(4) . . ?
N6 C8 H8A 108.8 . . ?
C7 C8 H8A 108.8 . . ?
N6 C8 H8B 108.8 . . ?
C7 C8 H8B 108.8 . . ?
H8A C8 H8B 107.7 . . ?
N5 C9 C10 115.9(3) . . ?
N5 C9 H9A 108.3 . . ?
C10 C9 H9A 108.3 . . ?
N5 C9 H9B 108.3 . . ?
C10 C9 H9B 108.3 . . ?
H9A C9 H9B 107.4 . . ?
N7 C10 C9 112.5(3) . . ?
N7 C10 H10A 109.1 . . ?
C9 C10 H10A 109.1 . . ?
N7 C10 H10B 109.1 . . ?
C9 C10 H10B 109.1 . . ?
H10A C10 H10B 107.8 . . ?
N5 C11 C12 112.7(3) . . ?
N5 C11 H11A 109.1 . . ?
C12 C11 H11A 109.1 . . ?
N5 C11 H11B 109.1 . . ?
C12 C11 H11B 109.1 . . ?
H11A C11 H11B 107.8 . . ?
N8 C12 C11 107.5(3) . . ?
N8 C12 H12A 110.2 . . ?
C11 C12 H12A 110.2 . . ?
N8 C12 H12B 110.2 . . ?
C11 C12 H12B 110.2 . . ?
H12A C12 H12B 108.5 . . ?
C14 C13 N2 111.2(4) . . ?
C14 C13 H13A 109.4 . . ?
N2 C13 H13A 109.4 . . ?
C14 C13 H13B 109.4 . . ?
N2 C13 H13B 109.4 . . ?
H13A C13 H13B 108.0 . . ?
C15 C14 C19 118.6(5) . . ?
C15 C14 C13 121.2(5) . . ?
C19 C14 C13 120.2(5) . . ?
C16 C15 C14 120.6(5) . . ?
C16 C15 H15 119.7 . . ?
C14 C15 H15 119.7 . . ?
C15 C16 C17 120.4(5) . . ?
C15 C16 H16 119.8 . . ?
C17 C16 H16 119.8 . . ?
C18 C17 C16 119.3(4) . . ?
C18 C17 C20 119.8(4) . . ?
C16 C17 C20 120.9(4) . . ?
C17 C18 C19 120.2(5) . . ?
C17 C18 H18 119.9 . . ?
C19 C18 H18 119.9 . . ?
C18 C19 C14 120.8(5) . . ?
C18 C19 H19 119.6 . . ?
C14 C19 H19 119.6 . . ?
N6 C20 C17 110.3(3) . . ?
N6 C20 H20A 109.6 . . ?
C17 C20 H20A 109.6 . . ?
N6 C20 H20B 109.6 . . ?
C17 C20 H20B 109.6 . . ?
H20A C20 H20B 108.1 . . ?
C22 C21 N3 111.3(4) . . ?
C22 C21 H21A 109.4 . . ?
N3 C21 H21A 109.4 . . ?
C22 C21 H21B 109.4 . . ?
N3 C21 H21B 109.4 . . ?
H21A C21 H21B 108.0 . . ?
C23 C22 C27 118.6(5) . . ?
C23 C22 C21 120.2(5) . . ?
C27 C22 C21 121.1(5) . . ?
C22 C23 C24 121.3(5) . . ?
C22 C23 H23 119.3 . . ?
C24 C23 H23 119.3 . . ?
C23 C24 C25 119.9(5) . . ?
C23 C24 H24 120.0 . . ?
C25 C24 H24 120.0 . . ?
C24 C25 C26 119.1(5) . . ?
C24 C25 C28 120.3(4) . . ?
C26 C25 C28 120.5(4) . . ?
C27 C26 C25 120.5(5) . . ?
C27 C26 H26 119.7 . . ?
C25 C26 H26 119.7 . . ?
C26 C27 C22 120.4(5) . . ?
C26 C27 H27 119.8 . . ?
C22 C27 H27 119.8 . . ?
C25 C28 N7 108.6(3) . . ?
C25 C28 H28A 110.0 . . ?
N7 C28 H28A 110.0 . . ?
C25 C28 H28B 110.0 . . ?
N7 C28 H28B 110.0 . . ?
H28A C28 H28B 108.3 . . ?
C30 C29 N4 112.9(4) . . ?
C30 C29 H29A 109.0 . . ?
N4 C29 H29A 109.0 . . ?
C30 C29 H29B 109.0 . . ?
N4 C29 H29B 109.0 . . ?
H29A C29 H29B 107.8 . . ?
C31 C30 C35 118.6(5) . . ?
C31 C30 C29 119.6(5) . . ?
C35 C30 C29 121.8(5) . . ?
C32 C31 C30 121.3(5) . . ?
C32 C31 H31 119.3 . . ?
C30 C31 H31 119.3 . . ?
C31 C32 C33 120.4(5) . . ?
C31 C32 H32 119.8 . . ?
C33 C32 H32 119.8 . . ?
C32 C33 C34 118.7(4) . . ?
C32 C33 C36 119.9(4) . . ?
C34 C33 C36 121.4(4) . . ?
C35 C34 C33 120.6(4) . . ?
C35 C34 H34 119.7 . . ?
C33 C34 H34 119.7 . . ?
C34 C35 C30 120.4(5) . . ?
C34 C35 H35 119.8 . . ?
C30 C35 H35 119.8 . . ?
C33 C36 N8 111.3(3) . . ?
C33 C36 H36A 109.4 . . ?
N8 C36 H36A 109.4 . . ?
C33 C36 H36B 109.4 . . ?
N8 C36 H36B 109.4 . . ?
H36A C36 H36B 108.0 . . ?
C5 N1 C3 111.3(4) . . ?
C5 N1 C1 111.5(4) . . ?
C3 N1 C1 109.4(4) . . ?
C5 N1 H1C 108.2 . . ?
C3 N1 H1C 108.2 . . ?
C1 N1 H1C 108.2 . . ?
C2 N2 C13 113.1(4) . . ?
C2 N2 H2C 109.0 . . ?
C13 N2 H2C 109.0 . . ?
C2 N2 H2D 109.0 . . ?
C13 N2 H2D 109.0 . . ?
H2C N2 H2D 107.8 . . ?
C4 N3 C21 112.5(4) . . ?
C4 N3 H3C 109.1 . . ?
C21 N3 H3C 109.1 . . ?
C4 N3 H3D 109.1 . . ?
C21 N3 H3D 109.1 . . ?
H3C N3 H3D 107.8 . . ?
C6 N4 C29 112.9(4) . . ?
C6 N4 H4C 109.0 . . ?
C29 N4 H4C 109.0 . . ?
C6 N4 H4D 109.0 . . ?
C29 N4 H4D 109.0 . . ?
H4C N4 H4D 107.8 . . ?
C9 N5 C11 110.1(3) . . ?
C9 N5 C7 109.2(3) . . ?
C11 N5 C7 109.6(3) . . ?
C9 N5 H5C 109.3 . . ?
C11 N5 H5C 109.3 . . ?
C7 N5 H5C 109.3 . . ?
C8 N6 C20 110.9(3) . . ?
C8 N6 H6C 109.5 . . ?
C20 N6 H6C 109.5 . . ?
C8 N6 H6D 109.5 . . ?
C20 N6 H6D 109.5 . . ?
H6C N6 H6D 108.0 . . ?
C10 N7 C28 113.6(3) . . ?
C10 N7 H7C 108.9 . . ?
C28 N7 H7C 108.9 . . ?
C10 N7 H7D 108.9 . . ?
C28 N7 H7D 108.9 . . ?
H7C N7 H7D 107.7 . . ?
C12 N8 C36 113.5(4) . . ?
C12 N8 H8C 108.9 . . ?
C36 N8 H8C 108.9 . . ?
C12 N8 H8D 108.9 . . ?
C36 N8 H8D 108.9 . . ?
H8C N8 H8D 107.7 . . ?
O3 P1 O1 114.19(17) . . ?
O3 P1 O2 110.7(2) . . ?
O1 P1 O2 110.31(18) . . ?
O3 P1 O4 106.7(2) . . ?
O1 P1 O4 110.85(18) . . ?
O2 P1 O4 103.4(2) . . ?
P1 O2 H2 109.5 . . ?
P1 O4 H4 109.5 . . ?
O7 P2 O5 115.3(2) . . ?
O7 P2 O6 111.3(2) . . ?
O5 P2 O6 107.46(19) . . ?
O7 P2 O8 110.6(2) . . ?
O5 P2 O8 106.18(19) . . ?
O6 P2 O8 105.4(2) . . ?
P2 O6 H6 109.5 . . ?
P2 O8 H8 109.5 . . ?
O10 P3 O11 110.9(2) . . ?
O10 P3 O9 111.49(19) . . ?
O11 P3 O9 108.55(19) . . ?
O10 P3 O12 111.8(2) . . ?
O11 P3 O12 109.0(2) . . ?
O9 P3 O12 104.89(19) . . ?
P3 O9 H9 109.5 . . ?
P3 O12 H12 109.5 . . ?
O31 P8 O29 114.1(5) . . ?
O31 P8 O32 111.8(5) . . ?
O29 P8 O32 105.8(5) . . ?
O31 P8 O30 105.5(5) . . ?
O29 P8 O30 110.4(4) . . ?
O32 P8 O30 109.2(5) . . ?
O31' P8' O30' 111.1(9) . . ?
O31' P8' O29' 111.0(9) . . ?
O30' P8' O29' 108.9(8) . . ?
O31' P8' O32' 109.0(10) . . ?
O30' P8' O32' 108.3(9) . . ?
O29' P8' O32' 108.5(10) . . ?
O20 P5 O18 114.2(8) . . ?
O20 P5 O19 111.8(7) . . ?
O18 P5 O19 106.2(7) . . ?
O20 P5 O17 112.4(8) . . ?
O18 P5 O17 105.1(6) . . ?
O19 P5 O17 106.6(6) . . ?
O20' P5' O17' 113.3(13) . . ?
O20' P5' O19' 112.5(15) . . ?
O17' P5' O19' 106.4(13) . . ?
O20' P5' O18' 111.4(15) . . ?
O17' P5' O18' 109.8(13) . . ?
O19' P5' O18' 102.9(14) . . ?
O26 P7 O25 115.9(7) . . ?
O26 P7 O28 112.0(5) . . ?
O25 P7 O28 107.7(7) . . ?
O26 P7 O27 110.0(5) . . ?
O25 P7 O27 105.6(6) . . ?
O28 P7 O27 105.0(4) . . ?
O27' P7' O26' 113.0(14) . . ?
O27' P7' O25' 116.5(17) . . ?
O26' P7' O25' 114.0(17) . . ?
O27' P7' O28' 106.5(12) . . ?
O26' P7' O28' 104.0(14) . . ?
O25' P7' O28' 100.9(14) . . ?
O13 P4 O16 113.0(6) . . ?
O13 P4 O14 114.7(5) . . ?
O16 P4 O14 113.4(5) . . ?
O13 P4 O15 109.1(6) . . ?
O16 P4 O15 103.0(5) . . ?
O14 P4 O15 102.2(5) . . ?
O13' P4' O14' 112.5(12) . . ?
O13' P4' O16' 111.2(12) . . ?
O14' P4' O16' 109.8(12) . . ?
O13' P4' O15' 106.1(11) . . ?
O14' P4' O15' 108.6(12) . . ?
O16' P4' O15' 108.5(12) . . ?
O24 P6 O21 112.2(6) . . ?
O24 P6 O23 112.8(7) . . ?
O21 P6 O23 106.5(6) . . ?
O24 P6 O22 107.1(6) . . ?
O21 P6 O22 111.0(6) . . ?
O23 P6 O22 107.3(6) . . ?
O22' P6' O24' 110.5(9) . . ?
O22' P6' O23' 110.0(9) . . ?
O24' P6' O23' 108.5(9) . . ?
O22' P6' O21' 110.6(9) . . ?
O24' P6' O21' 109.4(9) . . ?
O23' P6' O21' 107.8(10) . . ?
O33 P9 O36 113.3(6) . . ?
O33 P9 O35 110.7(6) . . ?
O36 P9 O35 110.5(6) . . ?
O33 P9 O34 106.0(6) . . ?
O36 P9 O34 108.7(6) . . ?
O35 P9 O34 107.5(6) . . ?
O36' P9' O34' 109.6(10) . . ?
O36' P9' O35' 109.3(10) . . ?
O34' P9' O35' 109.5(10) . . ?
O36' P9' O33' 110.5(11) . . ?
O34' P9' O33' 110.0(10) . . ?
O35' P9' O33' 107.9(9) . . ?

loop_
_geom_bond_atom_site_label_1
_geom_bond_atom_site_label_2
_geom_bond_distance
_geom_bond_site_symmetry_2
_geom_bond_publ_flag
C1 N1 1.502(6) . ?
C1 C2 1.521(7) . ?
C1 H1A 0.9900 . ?
C1 H1B 0.9900 . ?
C2 N2 1.498(6) . ?
C2 H2A 0.9900 . ?
C2 H2B 0.9900 . ?
C3 N1 1.501(6) . ?
C3 C4 1.521(7) . ?
C3 H3A 0.9900 . ?
C3 H3B 0.9900 . ?
C4 N3 1.484(6) . ?
C4 H4A 0.9900 . ?
C4 H4B 0.9900 . ?
C5 N1 1.486(6) . ?
C5 C6 1.526(7) . ?
C5 H5A 0.9900 . ?
C5 H5B 0.9900 . ?
C6 N4 1.486(6) . ?
C6 H6A 0.9900 . ?
C6 H6B 0.9900 . ?
C7 C8 1.506(6) . ?
C7 N5 1.512(5) . ?
C7 H7A 0.9900 . ?
C7 H7B 0.9900 . ?
C8 N6 1.486(5) . ?
C8 H8A 0.9900 . ?
C8 H8B 0.9900 . ?
C9 N5 1.503(5) . ?
C9 C10 1.518(6) . ?
C9 H9A 0.9900 . ?
C9 H9B 0.9900 . ?
C10 N7 1.484(6) . ?
C10 H10A 0.9900 . ?
C10 H10B 0.9900 . ?
C11 N5 1.509(5) . ?
C11 C12 1.522(6) . ?
C11 H11A 0.9900 . ?
C11 H11B 0.9900 . ?
C12 N8 1.487(5) . ?
C12 H12A 0.9900 . ?
C12 H12B 0.9900 . ?
C13 C14 1.488(7) . ?
C13 N2 1.506(6) . ?
C13 H13A 0.9900 . ?
C13 H13B 0.9900 . ?
C14 C15 1.388(7) . ?
C14 C19 1.392(7) . ?
C15 C16 1.377(7) . ?
C15 H15 0.9500 . ?
C16 C17 1.396(7) . ?
C16 H16 0.9500 . ?
C17 C18 1.376(7) . ?
C17 C20 1.510(6) . ?
C18 C19 1.386(7) . ?
C18 H18 0.9500 . ?
C19 H19 0.9500 . ?
C20 N6 1.505(5) . ?
C20 H20A 0.9900 . ?
C20 H20B 0.9900 . ?
C21 C22 1.481(8) . ?
C21 N3 1.517(7) . ?
C21 H21A 0.9900 . ?
C21 H21B 0.9900 . ?
C22 C23 1.376(8) . ?
C22 C27 1.406(8) . ?
C23 C24 1.389(8) . ?
C23 H23 0.9500 . ?
C24 C25 1.393(7) . ?
C24 H24 0.9500 . ?
C25 C26 1.394(7) . ?
C25 C28 1.481(7) . ?
C26 C27 1.380(8) . ?
C26 H26 0.9500 . ?
C27 H27 0.9500 . ?
C28 N7 1.509(5) . ?
C28 H28A 0.9900 . ?
C28 H28B 0.9900 . ?
C29 C30 1.500(7) . ?
C29 N4 1.502(6) . ?
C29 H29A 0.9900 . ?
C29 H29B 0.9900 . ?
C30 C31 1.378(7) . ?
C30 C35 1.392(7) . ?
C31 C32 1.377(7) . ?
C31 H31 0.9500 . ?
C32 C33 1.382(7) . ?
C32 H32 0.9500 . ?
C33 C34 1.395(7) . ?
C33 C36 1.498(6) . ?
C34 C35 1.376(7) . ?
C34 H34 0.9500 . ?
C35 H35 0.9500 . ?
C36 N8 1.507(6) . ?
C36 H36A 0.9900 . ?
C36 H36B 0.9900 . ?
N1 H1C 0.9300 . ?
N2 H2C 0.9200 . ?
N2 H2D 0.9200 . ?
N3 H3C 0.9200 . ?
N3 H3D 0.9200 . ?
N4 H4C 0.9200 . ?
N4 H4D 0.9200 . ?
N5 H5C 0.9300 . ?
N6 H6C 0.9200 . ?
N6 H6D 0.9200 . ?
N7 H7C 0.9200 . ?
N7 H7D 0.9200 . ?
N8 H8C 0.9200 . ?
N8 H8D 0.9200 . ?
P1 O3 1.502(3) . ?
P1 O1 1.507(3) . ?
P1 O2 1.554(3) . ?
P1 O4 1.568(3) . ?
O2 H2 0.8400 . ?
O4 H4 0.8400 . ?
P2 O7 1.495(4) . ?
P2 O5 1.499(3) . ?
P2 O6 1.562(4) . ?
P2 O8 1.564(3) . ?
O6 H6 0.8400 . ?
O8 H8 0.8400 . ?
P3 O10 1.502(4) . ?
P3 O11 1.525(3) . ?
P3 O9 1.536(3) . ?
P3 O12 1.561(4) . ?
O9 H9 0.8400 . ?
O12 H12 0.8400 . ?
P8 O31 1.512(7) . ?
P8 O29 1.513(7) . ?
P8 O32 1.531(8) . ?
P8 O30 1.559(7) . ?
P8' O31' 1.507(13) . ?
P8' O30' 1.507(12) . ?
P8' O29' 1.527(13) . ?
P8' O32' 1.545(12) . ?
P5 O20 1.491(10) . ?
P5 O18 1.534(12) . ?
P5 O19 1.547(12) . ?
P5 O17 1.552(11) . ?
P5' O20' 1.47(2) . ?
P5' O17' 1.52(2) . ?
P5' O19' 1.56(3) . ?
P5' O18' 1.59(3) . ?
P7 O26 1.491(8) . ?
P7 O25 1.511(14) . ?
P7 O28 1.550(7) . ?
P7 O27 1.588(6) . ?
P7' O27' 1.51(2) . ?
P7' O26' 1.51(2) . ?
P7' O25' 1.57(4) . ?
P7' O28' 1.63(2) . ?
P4 O13 1.476(9) . ?
P4 O16 1.522(7) . ?
P4 O14 1.536(6) . ?
P4 O15 1.609(8) . ?
P4' O13' 1.45(3) . ?
P4' O14' 1.45(3) . ?
P4' O16' 1.45(3) . ?
P4' O15' 1.49(3) . ?
P6 O24 1.510(9) . ?
P6 O21 1.539(9) . ?
P6 O23 1.542(10) . ?
P6 O22 1.562(9) . ?
P6' O22' 1.496(16) . ?
P6' O24' 1.526(16) . ?
P6' O23' 1.528(16) . ?
P6' O21' 1.535(17) . ?
P9 O33 1.508(8) . ?
P9 O36 1.512(9) . ?
P9 O35 1.525(8) . ?
P9 O34 1.557(9) . ?
P9' O36' 1.565(14) . ?
P9' O34' 1.565(15) . ?
P9' O35' 1.569(14) . ?
P9' O33' 1.569(14) . ?
O4W O4A 0.904(14) . ?
O10A O12B 0.94(3) . ?
O15W O15A 1.412(14) . ?

loop_
_geom_torsion_atom_site_label_1
_geom_torsion_atom_site_label_2
_geom_torsion_atom_site_label_3
_geom_torsion_atom_site_label_4
_geom_torsion
_geom_torsion_site_symmetry_1
_geom_torsion_site_symmetry_2
_geom_torsion_site_symmetry_3
_geom_torsion_site_symmetry_4
_geom_torsion_publ_flag
N1 C1 C2 N2 -167.9(4) . . . . ?
N1 C3 C4 N3 -152.7(4) . . . . ?
N1 C5 C6 N4 -168.1(4) . . . . ?
N5 C7 C8 N6 64.0(5) . . . . ?
N5 C9 C10 N7 71.7(5) . . . . ?
N5 C11 C12 N8 172.8(3) . . . . ?
N2 C13 C14 C15 -76.3(6) . . . . ?
N2 C13 C14 C19 101.2(6) . . . . ?
C19 C14 C15 C16 -2.2(7) . . . . ?
C13 C14 C15 C16 175.4(4) . . . . ?
C14 C15 C16 C17 2.2(7) . . . . ?
C15 C16 C17 C18 -0.2(7) . . . . ?
C15 C16 C17 C20 -178.9(4) . . . . ?
C16 C17 C18 C19 -1.7(7) . . . . ?
C20 C17 C18 C19 177.0(4) . . . . ?
C17 C18 C19 C14 1.6(7) . . . . ?
C15 C14 C19 C18 0.3(7) . . . . ?
C13 C14 C19 C18 -177.3(4) . . . . ?
C18 C17 C20 N6 -84.8(5) . . . . ?
C16 C17 C20 N6 93.9(5) . . . . ?
N3 C21 C22 C23 -82.5(6) . . . . ?
N3 C21 C22 C27 95.2(6) . . . . ?
C27 C22 C23 C24 0.0(7) . . . . ?
C21 C22 C23 C24 177.8(5) . . . . ?
C22 C23 C24 C25 -2.4(7) . . . . ?
C23 C24 C25 C26 3.0(7) . . . . ?
C23 C24 C25 C28 -175.3(4) . . . . ?
C24 C25 C26 C27 -1.3(7) . . . . ?
C28 C25 C26 C27 177.0(4) . . . . ?
C25 C26 C27 C22 -1.0(7) . . . . ?
C23 C22 C27 C26 1.7(7) . . . . ?
C21 C22 C27 C26 -176.1(5) . . . . ?
C24 C25 C28 N7 74.9(5) . . . . ?
C26 C25 C28 N7 -103.4(5) . . . . ?
N4 C29 C30 C31 -82.7(6) . . . . ?
N4 C29 C30 C35 98.1(6) . . . . ?
C35 C30 C31 C32 0.8(7) . . . . ?
C29 C30 C31 C32 -178.3(5) . . . . ?
C30 C31 C32 C33 0.4(8) . . . . ?
C31 C32 C33 C34 -1.3(7) . . . . ?
C31 C32 C33 C36 179.1(4) . . . . ?
C32 C33 C34 C35 0.9(6) . . . . ?
C36 C33 C34 C35 -179.5(4) . . . . ?
C33 C34 C35 C30 0.4(7) . . . . ?
C31 C30 C35 C34 -1.2(7) . . . . ?
C29 C30 C35 C34 177.9(4) . . . . ?
C32 C33 C36 N8 76.6(5) . . . . ?
C34 C33 C36 N8 -103.0(5) . . . . ?
C6 C5 N1 C3 -64.5(5) . . . . ?
C6 C5 N1 C1 173.1(4) . . . . ?
C4 C3 N1 C5 165.5(4) . . . . ?
C4 C3 N1 C1 -70.8(5) . . . . ?
C2 C1 N1 C5 -64.1(5) . . . . ?
C2 C1 N1 C3 172.3(4) . . . . ?
C1 C2 N2 C13 -178.6(4) . . . . ?
C14 C13 N2 C2 -54.0(6) . . . . ?
C3 C4 N3 C21 178.6(4) . . . . ?
C22 C21 N3 C4 -66.5(6) . . . . ?
C5 C6 N4 C29 -172.0(4) . . . . ?
C30 C29 N4 C6 -74.6(6) . . . . ?
C10 C9 N5 C11 -171.3(4) . . . . ?
C10 C9 N5 C7 68.4(5) . . . . ?
C12 C11 N5 C9 69.4(4) . . . . ?
C12 C11 N5 C7 -170.5(4) . . . . ?
C8 C7 N5 C9 -172.5(3) . . . . ?
C8 C7 N5 C11 66.8(5) . . . . ?
C7 C8 N6 C20 148.1(4) . . . . ?
C17 C20 N6 C8 169.1(4) . . . . ?
C9 C10 N7 C28 171.0(4) . . . . ?
C25 C28 N7 C10 179.6(4) . . . . ?
C11 C12 N8 C36 176.2(4) . . . . ?
C33 C36 N8 C12 68.5(5) . . . . ?
